data_7205227
loop_
_publ_author_name
'Karmakar, Anirban'
'Goldberg, Israel'

_publ_section_title
;
 Coordination polymers of flexible tetracarboxylic acids with metal
 ions. II. Supramolecular assemblies of 5,5&#x2032;-methylene- and
 5,5&#x2032;-(ethane-1,2-diyl)-bis(oxy)diisophthalic acid ligands with
 d-transition metals
;
_journal_issue 1
_journal_name_full CrystEngComm
_journal_page_first 350
_journal_paper_doi 10.1039/c0ce00268b
_journal_volume 13
_journal_year 2011
_chemical_formula_moiety 'C18 H12 Cd O10'
_chemical_formula_sum 'C18 H12 Cd O10'
_chemical_formula_weight 500.68
_chemical_name_systematic
;
?
;
_space_group_IT_number 15
_symmetry_cell_setting monoclinic
_symmetry_space_group_name_Hall '-C 2yc'
_symmetry_space_group_name_H-M 'C 1 2/c 1'
_atom_sites_solution_hydrogens geom
_atom_sites_solution_primary direct
_atom_sites_solution_secondary difmap
_audit_creation_method SHELXL-97
_cell_angle_alpha 90.00
_cell_angle_beta 114.1755(12)
_cell_angle_gamma 90.00
_cell_formula_units_Z 4
_cell_length_a 13.8667(4)
_cell_length_b 14.8068(4)
_cell_length_c 14.6050(4)
_cell_measurement_reflns_used 3349
_cell_measurement_temperature 110(2)
_cell_measurement_theta_max 27.87
_cell_measurement_theta_min 2.97
_cell_volume 2735.72(13)
_computing_cell_refinement Denzo
_computing_data_collection 'Collect, Nonius B.V.'
_computing_data_reduction 'Denzo & Scalepack'
_computing_structure_refinement 'SHELXL-97 (Sheldrick, 1997)'
_computing_structure_solution SIR-97
_diffrn_ambient_temperature 110(2)
_diffrn_detector_area_resol_mean 12.8
_diffrn_measured_fraction_theta_full 0.999
_diffrn_measured_fraction_theta_max 0.999
_diffrn_measurement_device_type 'Nonius KappaCCD'
_diffrn_measurement_method '1 deg. \f & \w scans'
_diffrn_radiation_monochromator graphite
_diffrn_radiation_source 'fine-focus sealed tube'
_diffrn_radiation_type MoK\a
_diffrn_radiation_wavelength 0.71073
_diffrn_reflns_av_R_equivalents 0.0390
_diffrn_reflns_av_sigmaI/netI 0.0236
_diffrn_reflns_limit_h_max 18
_diffrn_reflns_limit_h_min 0
_diffrn_reflns_limit_k_max 19
_diffrn_reflns_limit_k_min 0
_diffrn_reflns_limit_l_max 17
_diffrn_reflns_limit_l_min -19
_diffrn_reflns_number 23187
_diffrn_reflns_theta_full 27.87
_diffrn_reflns_theta_max 27.87
_diffrn_reflns_theta_min 2.19
_diffrn_standards_number 0
_exptl_absorpt_coefficient_mu 0.836
_exptl_absorpt_correction_T_max 0.8848
_exptl_absorpt_correction_T_min 0.8182
_exptl_absorpt_correction_type multi-scan
_exptl_absorpt_process_details 'Blessing, 1995'
_exptl_crystal_colour colorless
_exptl_crystal_density_diffrn 1.216
_exptl_crystal_density_method 'not measured'
_exptl_crystal_description prism
_exptl_crystal_F_000 992
_exptl_crystal_size_max 0.25
_exptl_crystal_size_mid 0.20
_exptl_crystal_size_min 0.15
_platon_squeeze_details
;
;
_refine_diff_density_max 1.095
_refine_diff_density_min -1.034
_refine_diff_density_rms 0.082
_refine_ls_extinction_coef 0.0017(3)
_refine_ls_extinction_expression Fc^*^=kFc[1+0.001xFc^2^\l^3^/sin(2\q)]^-1/4^
_refine_ls_extinction_method SHELXL
_refine_ls_goodness_of_fit_ref 1.091
_refine_ls_hydrogen_treatment constr
_refine_ls_matrix_type full
_refine_ls_number_parameters 135
_refine_ls_number_reflns 3256
_refine_ls_number_restraints 0
_refine_ls_restrained_S_all 1.091
_refine_ls_R_factor_all 0.0369
_refine_ls_R_factor_gt 0.0337
_refine_ls_shift/su_max 0.000
_refine_ls_shift/su_mean 0.000
_refine_ls_structure_factor_coef Fsqd
_refine_ls_weighting_details 'calc w=1/[\s^2^(Fo^2^)+(0.0701P)^2^+0.0000P] where P=(Fo^2^+2Fc^2^)/3'
_refine_ls_weighting_scheme calc
_refine_ls_wR_factor_gt 0.0953
_refine_ls_wR_factor_ref 0.0974
_reflns_number_gt 2925
_reflns_number_total 3256
_reflns_threshold_expression >2sigma(I)
_cod_data_source_file C0CE00268B.TXT
_cod_data_source_block 6
_cod_original_sg_symbol_H-M 'C 2/c'
_cod_database_code 7205227

loop_
_symmetry_equiv_pos_as_xyz
'x, y, z'
'-x, y, -z+1/2'
'x+1/2, y+1/2, z'
'-x+1/2, y+1/2, -z+1/2'
'-x, -y, -z'
'x, -y, z-1/2'
'-x+1/2, -y+1/2, -z'
'x+1/2, -y+1/2, z-1/2'

loop_
_atom_site_label
_atom_site_type_symbol
_atom_site_fract_x
_atom_site_fract_y
_atom_site_fract_z
_atom_site_U_iso_or_equiv
_atom_site_adp_type
_atom_site_occupancy
_atom_site_symmetry_multiplicity
_atom_site_calc_flag
_atom_site_refinement_flags
_atom_site_disorder_assembly
_atom_site_disorder_group
Cd Cd 0.0000 0.568598(13) 0.2500 0.03365(12) Uani 1 2 d S . .
O1 O 0.12361(17) 0.45098(15) 0.24514(17) 0.0543(5) Uani 1 1 d . . .
O2 O 0.13184(14) 0.49622(12) 0.39049(15) 0.0515(4) Uani 1 1 d . . .
C3 C 0.1633(2) 0.44707(16) 0.3387(2) 0.0441(6) Uani 1 1 d . . .
C4 C 0.25142(18) 0.38059(16) 0.39089(19) 0.0446(5) Uani 1 1 d . . .
C5 C 0.28441(18) 0.32196(16) 0.33439(19) 0.0434(5) Uani 1 1 d . . .
H5 H 0.2524 0.3243 0.2632 0.052 Uiso 1 1 calc R . .
C6 C 0.36458(18) 0.26015(15) 0.3834(2) 0.0448(5) Uani 1 1 d . . .
C7 C 0.40246(18) 0.19693(16) 0.3246(2) 0.0482(6) Uani 1 1 d . . .
O8 O 0.36710(17) 0.19967(16) 0.23323(17) 0.0637(6) Uani 1 1 d . . .
O9 O 0.47186(15) 0.13917(12) 0.37516(16) 0.0569(5) Uani 1 1 d . . .
H9 H 0.5126 0.1546 0.3467 0.068 Uiso 1 1 d R . .
C10 C 0.41051(17) 0.25649(15) 0.4878(2) 0.0461(6) Uani 1 1 d . . .
H10 H 0.4649 0.2139 0.5211 0.055 Uiso 1 1 calc R . .
C11 C 0.37744(19) 0.31448(16) 0.54315(19) 0.0465(6) Uani 1 1 d . . .
C12 C 0.29716(19) 0.37679(16) 0.4950(2) 0.0480(6) Uani 1 1 d . . .
H12 H 0.2740 0.4163 0.5331 0.058 Uiso 1 1 calc R . .
O13 O 0.41851(15) 0.31570(12) 0.64593(14) 0.0554(5) Uani 1 1 d . . .
C14 C 0.4919(2) 0.24513(19) 0.6947(2) 0.0573(7) Uani 1 1 d . . .
H14A H 0.5598 0.2561 0.6895 0.069 Uiso 1 1 calc R . .
H14B H 0.4635 0.1862 0.6633 0.069 Uiso 1 1 calc R . .

loop_
_atom_site_aniso_label
_atom_site_aniso_U_11
_atom_site_aniso_U_22
_atom_site_aniso_U_33
_atom_site_aniso_U_23
_atom_site_aniso_U_13
_atom_site_aniso_U_12
Cd 0.02899(15) 0.02784(15) 0.03399(16) 0.000 0.00262(10) 0.000
O1 0.0459(11) 0.0529(10) 0.0538(12) 0.0028(9) 0.0098(9) 0.0218(9)
O2 0.0453(9) 0.0418(9) 0.0576(11) -0.0022(8) 0.0111(8) 0.0194(7)
C3 0.0331(12) 0.0347(11) 0.0544(16) 0.0008(10) 0.0076(11) 0.0101(9)
C4 0.0351(11) 0.0338(11) 0.0545(14) -0.0029(10) 0.0077(10) 0.0131(9)
C5 0.0353(11) 0.0382(11) 0.0470(13) -0.0042(10) 0.0070(10) 0.0100(9)
C6 0.0339(11) 0.0321(11) 0.0583(15) -0.0059(10) 0.0087(10) 0.0070(9)
C7 0.0335(11) 0.0350(12) 0.0709(18) -0.0106(11) 0.0161(11) 0.0021(9)
O8 0.0581(11) 0.0666(13) 0.0569(12) -0.0149(10) 0.0139(10) 0.0185(10)
O9 0.0535(10) 0.0371(9) 0.0802(14) -0.0022(9) 0.0275(10) 0.0171(8)
C10 0.0346(11) 0.0330(11) 0.0596(15) -0.0003(10) 0.0080(10) 0.0088(9)
C11 0.0389(12) 0.0389(12) 0.0476(13) -0.0009(10) 0.0035(10) 0.0053(9)
C12 0.0418(12) 0.0372(12) 0.0556(15) -0.0077(10) 0.0105(11) 0.0091(10)
O13 0.0548(10) 0.0461(10) 0.0476(10) -0.0023(8) 0.0030(8) 0.0101(8)
C14 0.0536(15) 0.0448(14) 0.0543(16) 0.0005(12) 0.0026(13) 0.0059(12)

loop_
_atom_type_symbol
_atom_type_description
_atom_type_scat_dispersion_real
_atom_type_scat_dispersion_imag
_atom_type_scat_source
C C 0.0033 0.0016 'International Tables Vol C Tables 4.2.6.8 and 6.1.1.4'
H H 0.0000 0.0000 'International Tables Vol C Tables 4.2.6.8 and 6.1.1.4'
Cd Cd -0.8075 1.2024 'International Tables Vol C Tables 4.2.6.8 and 6.1.1.4'
O O 0.0106 0.0060 'International Tables Vol C Tables 4.2.6.8 and 6.1.1.4'

loop_
_geom_angle_atom_site_label_1
_geom_angle_atom_site_label_2
_geom_angle_atom_site_label_3
_geom_angle
_geom_angle_site_symmetry_1
_geom_angle_site_symmetry_3
_geom_angle_publ_flag
O9 Cd O9 125.28(10) 4 3_455 ?
O9 Cd O2 125.29(7) 4 . ?
O9 Cd O2 80.64(6) 3_455 . ?
O9 Cd O2 80.65(6) 4 2 ?
O9 Cd O2 125.29(7) 3_455 2 ?
O2 Cd O2 126.29(9) . 2 ?
O9 Cd O1 134.28(7) 4 2 ?
O9 Cd O1 87.20(8) 3_455 2 ?
O2 Cd O1 87.40(7) . 2 ?
O2 Cd O1 53.64(7) 2 2 ?
O9 Cd O1 87.21(8) 4 . ?
O9 Cd O1 134.28(7) 3_455 . ?
O2 Cd O1 53.64(7) . . ?
O2 Cd O1 87.40(7) 2 . ?
O1 Cd O1 90.09(12) 2 . ?
O9 Cd O8 85.99(7) 4 3_455 ?
O9 Cd O8 52.30(7) 3_455 3_455 ?
O2 Cd O8 132.80(6) . 3_455 ?
O2 Cd O8 89.45(7) 2 3_455 ?
O1 Cd O8 93.17(10) 2 3_455 ?
O1 Cd O8 172.89(7) . 3_455 ?
O9 Cd O8 52.30(7) 4 4 ?
O9 Cd O8 85.99(7) 3_455 4 ?
O2 Cd O8 89.45(7) . 4 ?
O2 Cd O8 132.80(6) 2 4 ?
O1 Cd O8 172.89(7) 2 4 ?
O1 Cd O8 93.17(10) . 4 ?
O8 Cd O8 84.31(11) 3_455 4 ?
C3 O1 Cd 90.09(16) . . ?
C3 O2 Cd 94.37(16) . . ?
O1 C3 O2 121.9(2) . . ?
O1 C3 C4 119.1(2) . . ?
O2 C3 C4 119.0(3) . . ?
C12 C4 C5 120.5(2) . . ?
C12 C4 C3 119.4(2) . . ?
C5 C4 C3 120.0(2) . . ?
C6 C5 C4 119.4(2) . . ?
C6 C5 H5 120.3 . . ?
C4 C5 H5 120.3 . . ?
C5 C6 C10 120.0(2) . . ?
C5 C6 C7 120.6(2) . . ?
C10 C6 C7 119.4(2) . . ?
O8 C7 O9 121.8(2) . . ?
O8 C7 C6 121.8(2) . . ?
O9 C7 C6 116.4(3) . . ?
C7 O8 Cd 85.45(16) . 3_545 ?
C7 O9 Cd 100.38(18) . 3_545 ?
C7 O9 H9 91.8 . . ?
C11 C10 C6 120.3(2) . . ?
C11 C10 H10 119.8 . . ?
C6 C10 H10 119.8 . . ?
O13 C11 C10 124.1(2) . . ?
O13 C11 C12 115.6(2) . . ?
C10 C11 C12 120.3(2) . . ?
C4 C12 C11 119.4(2) . . ?
C4 C12 H12 120.3 . . ?
C11 C12 H12 120.3 . . ?
C11 O13 C14 115.4(2) . . ?
O13 C14 C14 107.0(2) . 2_656 ?
O13 C14 H14A 110.3 . . ?
C14 C14 H14A 110.3 2_656 . ?
O13 C14 H14B 110.3 . . ?
C14 C14 H14B 110.3 2_656 . ?
H14A C14 H14B 108.6 . . ?

loop_
_geom_bond_atom_site_label_1
_geom_bond_atom_site_label_2
_geom_bond_distance
_geom_bond_site_symmetry_2
_geom_bond_publ_flag
Cd O9 2.274(2) 4 ?
Cd O9 2.274(2) 3_455 ?
Cd O2 2.3724(18) . ?
Cd O2 2.3724(18) 2 ?
Cd O1 2.4649(19) 2 ?
Cd O1 2.4649(19) . ?
Cd O8 2.618(2) 3_455 ?
Cd O8 2.618(2) 4 ?
O1 C3 1.248(4) . ?
O2 C3 1.250(3) . ?
C3 C4 1.510(3) . ?
C4 C12 1.388(4) . ?
C4 C5 1.397(3) . ?
C5 C6 1.391(3) . ?
C5 H5 0.9500 . ?
C6 C10 1.392(4) . ?
C6 C7 1.503(3) . ?
C7 O8 1.219(4) . ?
C7 O9 1.273(3) . ?
O8 Cd 2.618(2) 3_545 ?
O9 Cd 2.274(2) 3_545 ?
O9 H9 0.8574 . ?
C10 C11 1.380(4) . ?
C10 H10 0.9500 . ?
C11 O13 1.370(3) . ?
C11 C12 1.394(3) . ?
C12 H12 0.9500 . ?
O13 C14 1.428(3) . ?
C14 C14 1.535(6) 2_656 ?
C14 H14A 0.9900 . ?
C14 H14B 0.9900 . ?

loop_
_geom_hbond_atom_site_label_D
_geom_hbond_atom_site_label_H
_geom_hbond_atom_site_label_A
_geom_hbond_distance_DH
_geom_hbond_distance_HA
_geom_hbond_distance_DA
_geom_hbond_angle_DHA
_geom_hbond_site_symmetry_A
O9 H9 O8 0.86 2.49 3.345(3) 179 2_655

loop_
_platon_squeeze_void_nr
_platon_squeeze_void_average_x
_platon_squeeze_void_average_y
_platon_squeeze_void_average_z
_platon_squeeze_void_volume
_platon_squeeze_void_count_electrons
_platon_squeeze_void_content
1 -0.012 -0.007 -0.010 1194 297 ' '
